data_7118075
loop_
_publ_author_name
'Hao Wang'
'Jiji Zhang'
'Zhenyang Lin'
'Zuowei Xie'

_publ_section_title
;
 The synthesis and structure of a carbene-stabilized
 iminocarboranyl-boron(I) compound
;
_journal_name_full Chem.Commun.
_journal_page_first 16817
_journal_paper_doi 10.1039/C5cc06818E
_journal_volume 51
_journal_year 2015
_chemical_formula_sum 'C22.5 H40 B11 Br2 N'
_chemical_formula_weight 603.29
_chemical_name_systematic
; 
 ? 
;
_space_group_IT_number 14
_symmetry_cell_setting monoclinic
_symmetry_space_group_name_Hall '-P 2ybc'
_symmetry_space_group_name_H-M 'P 1 21/c 1'
_atom_sites_solution_hydrogens riding
_atom_sites_solution_primary direct
_atom_sites_solution_secondary difmap
_audit_creation_method SHELXL-97
_audit_update_record
;
2015-06-01 deposited with the CCDC.
2015-09-25 downloaded from the CCDC.
;
_cell_angle_alpha 90.00
_cell_angle_beta 94.996(5)
_cell_angle_gamma 90.00
_cell_formula_units_Z 4
_cell_length_a 8.8893(14)
_cell_length_b 16.193(3)
_cell_length_c 21.266(3)
_cell_measurement_temperature 296(2)
_cell_volume 3049.5(9)
_computing_structure_refinement 'SHELXL-97 (Sheldrick, 1997)'
_computing_structure_solution 'SHELXS-97 (Sheldrick, 1990)'
_diffrn_ambient_temperature 296(2)
_diffrn_measured_fraction_theta_full 0.998
_diffrn_measured_fraction_theta_max 0.998
_diffrn_measurement_device_type 'Bruker Kappa apexii Duo Diffractometer'
_diffrn_measurement_method 'phi & omega scan'
_diffrn_radiation_monochromator graphite
_diffrn_radiation_source 'fine-focus sealed tube'
_diffrn_radiation_type MoK\a
_diffrn_radiation_wavelength 0.71073
_diffrn_reflns_av_R_equivalents 0.2188
_diffrn_reflns_av_sigmaI/netI 0.2126
_diffrn_reflns_limit_h_max 10
_diffrn_reflns_limit_h_min -10
_diffrn_reflns_limit_k_max 19
_diffrn_reflns_limit_k_min -18
_diffrn_reflns_limit_l_max 25
_diffrn_reflns_limit_l_min -23
_diffrn_reflns_number 26590
_diffrn_reflns_theta_full 25.25
_diffrn_reflns_theta_max 25.25
_diffrn_reflns_theta_min 1.58
_exptl_absorpt_coefficient_mu 2.673
_exptl_absorpt_correction_T_max 0.5011
_exptl_absorpt_correction_T_min 0.3484
_exptl_absorpt_correction_type multi-scan
_exptl_crystal_colour colorless
_exptl_crystal_density_diffrn 1.314
_exptl_crystal_density_method 'not measured'
_exptl_crystal_description block
_exptl_crystal_F_000 1228
_exptl_crystal_size_max 0.50
_exptl_crystal_size_mid 0.40
_exptl_crystal_size_min 0.30
_refine_diff_density_max 1.294
_refine_diff_density_min -0.659
_refine_diff_density_rms 0.174
_refine_ls_extinction_coef 0.049(4)
_refine_ls_extinction_expression Fc^*^=kFc[1+0.001xFc^2^\l^3^/sin(2\q)]^-1/4^
_refine_ls_extinction_method SHELXL
_refine_ls_goodness_of_fit_ref 0.978
_refine_ls_hydrogen_treatment mixed
_refine_ls_matrix_type full
_refine_ls_number_parameters 344
_refine_ls_number_reflns 5521
_refine_ls_number_restraints 12
_refine_ls_restrained_S_all 0.978
_refine_ls_R_factor_all 0.1641
_refine_ls_R_factor_gt 0.0996
_refine_ls_shift/su_max 0.032
_refine_ls_shift/su_mean 0.002
_refine_ls_structure_factor_coef Fsqd
_refine_ls_weighting_details 'calc w=1/[\s^2^(Fo^2^)+(0.1266P)^2^+0.0000P] where P=(Fo^2^+2Fc^2^)/3'
_refine_ls_weighting_scheme calc
_refine_ls_wR_factor_gt 0.2281
_refine_ls_wR_factor_ref 0.2877
_reflns_number_gt 2915
_reflns_number_total 5521
_reflns_threshold_expression >2sigma(I)
_cod_data_source_file c5cc06818e2.cif
_cod_data_source_block 2
_cod_original_cell_volume 3049.6(8)
_cod_original_sg_symbol_H-M P2(1)/c
_cod_original_formula_sum 'C22.50 H40 B11 Br2 N'
_cod_database_code 7118075

loop_
_symmetry_equiv_pos_as_xyz
'x, y, z'
'-x, y+1/2, -z+1/2'
'-x, -y, -z'
'x, -y-1/2, z-1/2'

loop_
_atom_site_label
_atom_site_type_symbol
_atom_site_fract_x
_atom_site_fract_y
_atom_site_fract_z
_atom_site_U_iso_or_equiv
_atom_site_adp_type
_atom_site_occupancy
_atom_site_symmetry_multiplicity
_atom_site_calc_flag
_atom_site_refinement_flags
_atom_site_disorder_assembly
_atom_site_disorder_group
N1 N 0.1704(6) 0.5393(3) 0.3155(3) 0.0332(14) Uani 1 1 d . . .
Br1 Br 0.40400(11) 0.54092(7) 0.42854(5) 0.0746(5) Uani 1 1 d . . .
Br2 Br 0.40693(10) 0.67456(6) 0.31637(5) 0.0709(5) Uani 1 1 d . . .
C1 C -0.0206(8) 0.6127(4) 0.3645(3) 0.0357(17) Uani 1 1 d . . .
C2 C 0.1423(8) 0.6518(5) 0.3935(3) 0.0396(18) Uani 1 1 d . . .
C11 C 0.0223(8) 0.5431(4) 0.3190(3) 0.0349(16) Uani 1 1 d . . .
C12 C -0.0991(8) 0.4833(5) 0.2897(4) 0.052(2) Uani 1 1 d . . .
C13 C -0.2431(10) 0.5319(7) 0.2647(7) 0.095(4) Uani 1 1 d . . .
H13A H -0.2741 0.5672 0.2975 0.143 Uiso 1 1 calc R . .
H13B H -0.3228 0.4937 0.2522 0.143 Uiso 1 1 calc R . .
H13C H -0.2214 0.5648 0.2290 0.143 Uiso 1 1 calc R . .
C14 C -0.1386(13) 0.4259(7) 0.3471(6) 0.084(3) Uani 1 1 d . . .
H14A H -0.1673 0.4599 0.3811 0.125 Uiso 1 1 calc R . .
H14B H -0.0516 0.3937 0.3614 0.125 Uiso 1 1 calc R . .
H14C H -0.2206 0.3898 0.3334 0.125 Uiso 1 1 calc R . .
C15 C -0.0557(9) 0.4255(5) 0.2356(4) 0.058(2) Uani 1 1 d . . .
H15A H -0.0319 0.4582 0.2002 0.088 Uiso 1 1 calc R . .
H15B H -0.1390 0.3896 0.2231 0.088 Uiso 1 1 calc R . .
H15C H 0.0306 0.3929 0.2502 0.088 Uiso 1 1 calc R . .
C16 C 0.2505(8) 0.4873(5) 0.2715(3) 0.0373(17) Uani 1 1 d . . .
C17 C 0.2694(9) 0.5197(5) 0.2104(4) 0.0449(19) Uani 1 1 d . . .
C18 C 0.3529(9) 0.4728(6) 0.1713(4) 0.053(2) Uani 1 1 d . . .
H18A H 0.3667 0.4922 0.1310 0.064 Uiso 1 1 calc R . .
C19 C 0.4154(9) 0.3990(6) 0.1902(4) 0.056(2) Uani 1 1 d . . .
H19A H 0.4719 0.3694 0.1631 0.067 Uiso 1 1 calc R . .
C20 C 0.3952(9) 0.3676(5) 0.2499(4) 0.055(2) Uani 1 1 d . . .
H20A H 0.4391 0.3174 0.2621 0.066 Uiso 1 1 calc R . .
C21 C 0.3118(8) 0.4094(5) 0.2910(4) 0.0423(18) Uani 1 1 d . . .
C22 C 0.2883(9) 0.3651(5) 0.3527(4) 0.053(2) Uani 1 1 d . . .
H22A H 0.2323 0.4022 0.3786 0.064 Uiso 1 1 calc R . .
C23 C 0.4365(12) 0.3415(6) 0.3906(5) 0.075(3) Uani 1 1 d . . .
H23A H 0.4976 0.3900 0.3982 0.112 Uiso 1 1 calc R . .
H23B H 0.4899 0.3022 0.3671 0.112 Uiso 1 1 calc R . .
H23C H 0.4150 0.3177 0.4301 0.112 Uiso 1 1 calc R . .
C24 C 0.1959(12) 0.2849(6) 0.3414(5) 0.076(3) Uani 1 1 d . . .
H24A H 0.1020 0.2972 0.3174 0.114 Uiso 1 1 calc R . .
H24B H 0.1760 0.2614 0.3813 0.114 Uiso 1 1 calc R . .
H24C H 0.2522 0.2462 0.3185 0.114 Uiso 1 1 calc R . .
C25 C 0.1991(11) 0.6002(6) 0.1844(4) 0.066(3) Uani 1 1 d . . .
H25A H 0.1616 0.6306 0.2197 0.080 Uiso 1 1 calc R . .
C26 C 0.0652(15) 0.5859(9) 0.1347(5) 0.105(4) Uani 1 1 d . . .
H26A H -0.0104 0.5533 0.1527 0.158 Uiso 1 1 calc R . .
H26B H 0.0997 0.5573 0.0991 0.158 Uiso 1 1 calc R . .
H26C H 0.0227 0.6381 0.1212 0.158 Uiso 1 1 calc R . .
C27 C 0.3197(17) 0.6560(7) 0.1548(6) 0.105(4) Uani 1 1 d . . .
H27A H 0.4022 0.6667 0.1859 0.157 Uiso 1 1 calc R . .
H27B H 0.2739 0.7073 0.1409 0.157 Uiso 1 1 calc R . .
H27C H 0.3566 0.6280 0.1194 0.157 Uiso 1 1 calc R . .
C28 C -0.303(4) 1.007(2) 0.5362(19) 0.158(12) Uani 0.50 1 d PDU . .
C29 C -0.312(3) 0.9222(18) 0.5383(14) 0.224(13) Uani 1 1 d DU . .
C30 C -0.444(3) 0.9027(18) 0.5037(12) 0.136(9) Uani 0.50 1 d PDU . .
C31 C -0.577(2) 0.9406(10) 0.4827(8) 0.123(5) Uani 1 1 d DU . .
C32 C -0.558(3) 1.0251(10) 0.4901(11) 0.107(9) Uani 0.50 1 d PDU . .
B3 B 0.0322(10) 0.7109(6) 0.3391(4) 0.041(2) Uani 1 1 d . . .
H3 H 0.0622 0.7257 0.2913 0.049 Uiso 1 1 calc R . .
B4 B -0.1582(11) 0.6894(6) 0.3538(5) 0.052(3) Uani 1 1 d . . .
H4 H -0.2496 0.6909 0.3154 0.063 Uiso 1 1 calc R . .
B5 B -0.1592(12) 0.6148(7) 0.4172(5) 0.062(3) Uani 1 1 d . . .
H5 H -0.2505 0.5693 0.4193 0.075 Uiso 1 1 calc R . .
B6 B 0.0337(12) 0.5909(7) 0.4421(4) 0.055(3) Uani 1 1 d . . .
H6 H 0.0665 0.5295 0.4607 0.066 Uiso 1 1 calc R . .
B7 B 0.1281(12) 0.7560(6) 0.4068(5) 0.055(3) Uani 1 1 d . . .
H7 H 0.2207 0.8003 0.4032 0.066 Uiso 1 1 calc R . .
B8 B -0.0633(12) 0.7801(6) 0.3842(5) 0.056(3) Uani 1 1 d . . .
H8 H -0.0955 0.8420 0.3665 0.068 Uiso 1 1 calc R . .
B9 B -0.1832(14) 0.7219(8) 0.4313(5) 0.070(3) Uani 1 1 d . . .
H9 H -0.2926 0.7459 0.4435 0.084 Uiso 1 1 calc R . .
B10 B -0.0647(15) 0.6618(7) 0.4850(5) 0.072(3) Uani 1 1 d . . .
H10 H -0.0973 0.6470 0.5325 0.086 Uiso 1 1 calc R . .
B11 B 0.1283(14) 0.6818(6) 0.4706(5) 0.062(3) Uani 1 1 d . . .
H11 H 0.2219 0.6788 0.5079 0.074 Uiso 1 1 calc R . .
B12 B -0.0051(14) 0.7641(8) 0.4656(6) 0.071(3) Uani 1 1 d . . .
H12 H 0.0010 0.8147 0.5003 0.085 Uiso 1 1 calc R . .
B13 B 0.2719(10) 0.6025(6) 0.3613(4) 0.045(2) Uani 1 1 d . . .

loop_
_atom_site_aniso_label
_atom_site_aniso_U_11
_atom_site_aniso_U_22
_atom_site_aniso_U_33
_atom_site_aniso_U_23
_atom_site_aniso_U_13
_atom_site_aniso_U_12
N1 0.034(3) 0.030(3) 0.037(3) -0.004(2) 0.008(2) -0.005(2)
Br1 0.0617(7) 0.0746(8) 0.0813(8) -0.0126(5) -0.0295(5) 0.0201(5)
Br2 0.0489(6) 0.0670(8) 0.1005(9) -0.0122(5) 0.0277(5) -0.0205(4)
C1 0.036(4) 0.034(4) 0.038(4) 0.003(3) 0.007(3) -0.004(3)
C2 0.038(4) 0.043(4) 0.038(4) -0.005(3) -0.003(3) 0.001(3)
C11 0.034(4) 0.034(4) 0.036(4) 0.006(3) 0.002(3) -0.005(3)
C12 0.034(4) 0.055(5) 0.067(6) -0.008(4) 0.003(4) -0.004(4)
C13 0.045(6) 0.088(8) 0.146(11) -0.042(8) -0.030(6) 0.003(5)
C14 0.085(7) 0.063(7) 0.108(9) -0.007(6) 0.037(6) -0.031(6)
C15 0.052(5) 0.047(5) 0.075(6) -0.023(5) -0.004(4) -0.009(4)
C16 0.039(4) 0.039(4) 0.036(4) -0.001(3) 0.013(3) 0.000(3)
C17 0.050(5) 0.046(5) 0.040(5) -0.003(4) 0.012(4) -0.005(4)
C18 0.054(5) 0.069(6) 0.039(5) -0.006(4) 0.017(4) -0.007(4)
C19 0.052(5) 0.059(6) 0.060(6) -0.019(5) 0.020(4) 0.001(4)
C20 0.053(5) 0.047(5) 0.068(6) -0.009(4) 0.018(4) 0.006(4)
C21 0.044(4) 0.042(5) 0.042(4) -0.004(3) 0.010(3) 0.002(3)
C22 0.057(5) 0.044(5) 0.060(6) 0.002(4) 0.014(4) 0.008(4)
C23 0.090(7) 0.069(7) 0.065(6) 0.005(5) 0.002(5) 0.035(5)
C24 0.100(8) 0.038(5) 0.093(8) 0.014(5) 0.020(6) -0.001(5)
C25 0.093(7) 0.061(6) 0.049(6) 0.014(4) 0.029(5) 0.006(5)
C26 0.128(10) 0.121(10) 0.067(7) 0.036(7) -0.001(7) 0.027(8)
C27 0.163(13) 0.072(8) 0.085(8) 0.020(7) 0.052(8) -0.010(8)
C28 0.11(3) 0.23(3) 0.13(3) 0.05(3) 0.01(2) 0.03(2)
C29 0.21(2) 0.22(2) 0.24(3) 0.01(2) 0.021(17) 0.10(2)
C30 0.23(3) 0.111(17) 0.076(19) 0.013(15) 0.088(17) 0.059(16)
C31 0.154(14) 0.117(11) 0.104(12) -0.028(10) 0.040(10) -0.040(10)
C32 0.15(3) 0.105(12) 0.068(17) -0.003(15) 0.050(19) 0.041(15)
B3 0.045(5) 0.042(5) 0.036(5) 0.007(4) 0.004(4) 0.004(4)
B4 0.040(5) 0.054(6) 0.064(7) -0.009(5) 0.010(4) 0.017(4)
B5 0.052(6) 0.073(8) 0.068(7) -0.005(6) 0.037(5) 0.008(5)
B6 0.068(6) 0.062(7) 0.037(5) 0.018(5) 0.013(4) 0.016(5)
B7 0.064(6) 0.037(6) 0.063(6) -0.016(5) 0.005(5) -0.001(4)
B8 0.061(6) 0.050(6) 0.058(6) -0.004(5) 0.002(5) 0.009(5)
B9 0.077(8) 0.075(8) 0.062(7) -0.006(6) 0.026(6) 0.013(6)
B10 0.099(9) 0.071(8) 0.049(6) -0.002(6) 0.027(6) 0.016(6)
B11 0.081(8) 0.051(7) 0.051(6) -0.013(5) -0.005(5) 0.010(5)
B12 0.085(8) 0.061(8) 0.065(7) -0.023(6) 0.005(6) 0.012(6)
B13 0.043(5) 0.035(5) 0.055(6) -0.003(4) 0.000(4) -0.002(4)

loop_
_atom_type_symbol
_atom_type_description
_atom_type_scat_dispersion_real
_atom_type_scat_dispersion_imag
_atom_type_scat_source
C C 0.0033 0.0016 'International Tables Vol C Tables 4.2.6.8 and 6.1.1.4'
H H 0.0000 0.0000 'International Tables Vol C Tables 4.2.6.8 and 6.1.1.4'
B B 0.0013 0.0007 'International Tables Vol C Tables 4.2.6.8 and 6.1.1.4'
N N 0.0061 0.0033 'International Tables Vol C Tables 4.2.6.8 and 6.1.1.4'
Br Br -0.2901 2.4595 'International Tables Vol C Tables 4.2.6.8 and 6.1.1.4'

loop_
_geom_angle_atom_site_label_1
_geom_angle_atom_site_label_2
_geom_angle_atom_site_label_3
_geom_angle
_geom_angle_site_symmetry_1
_geom_angle_site_symmetry_3
C11 N1 C16 126.4(6) . .
C11 N1 B13 116.1(6) . .
C16 N1 B13 117.4(5) . .
C11 C1 C2 104.9(5) . .
C11 C1 B6 112.8(6) . .
C2 C1 B6 63.6(5) . .
C11 C1 B5 129.9(6) . .
C2 C1 B5 113.6(6) . .
B6 C1 B5 62.6(6) . .
C11 C1 B4 129.9(6) . .
C2 C1 B4 111.0(6) . .
B6 C1 B4 114.1(6) . .
B5 C1 B4 62.7(6) . .
C11 C1 B3 112.2(6) . .
C2 C1 B3 61.2(4) . .
B6 C1 B3 114.9(6) . .
B5 C1 B3 113.9(6) . .
B4 C1 B3 61.2(5) . .
B13 C2 C1 106.8(6) . .
B13 C2 B7 128.7(7) . .
C1 C2 B7 111.4(6) . .
B13 C2 B11 131.3(7) . .
C1 C2 B11 109.2(6) . .
B7 C2 B11 63.5(6) . .
B13 C2 B3 112.0(6) . .
C1 C2 B3 62.4(4) . .
B7 C2 B3 61.5(5) . .
B11 C2 B3 113.2(6) . .
B13 C2 B6 114.8(6) . .
C1 C2 B6 60.0(5) . .
B7 C2 B6 113.5(7) . .
B11 C2 B6 60.9(6) . .
B3 C2 B6 113.0(6) . .
N1 C11 C12 127.8(7) . .
N1 C11 C1 111.5(6) . .
C12 C11 C1 120.4(6) . .
C11 C12 C13 110.3(7) . .
C11 C12 C15 117.8(7) . .
C13 C12 C15 107.6(8) . .
C11 C12 C14 104.4(7) . .
C13 C12 C14 109.0(8) . .
C15 C12 C14 107.5(8) . .
C17 C16 C21 121.3(7) . .
C17 C16 N1 117.9(6) . .
C21 C16 N1 120.7(6) . .
C18 C17 C16 117.1(8) . .
C18 C17 C25 118.3(7) . .
C16 C17 C25 124.5(7) . .
C19 C18 C17 121.9(8) . .
C18 C19 C20 120.4(8) . .
C21 C20 C19 121.4(8) . .
C20 C21 C16 117.8(7) . .
C20 C21 C22 116.0(7) . .
C16 C21 C22 126.2(7) . .
C21 C22 C23 113.2(7) . .
C21 C22 C24 111.9(7) . .
C23 C22 C24 107.0(8) . .
C17 C25 C26 112.8(9) . .
C17 C25 C27 111.3(9) . .
C26 C25 C27 108.9(9) . .
C32 C28 C29 66.0(13) 3_476 .
C32 C28 C31 59.1(16) 3_476 3_476
C29 C28 C31 125(3) . 3_476
C30 C29 C28 105(2) . .
C30 C29 C32 47.7(15) . 3_476
C28 C29 C32 58(2) . 3_476
C32 C30 C31 66.2(18) 3_476 .
C32 C30 C29 72.9(12) 3_476 .
C31 C30 C29 138(2) . .
C30 C31 C32 108.2(19) . .
C30 C31 C28 169(2) . 3_476
C32 C31 C28 61.1(19) . 3_476
C30 C31 C32 50.3(17) . 3_476
C32 C31 C32 58.0(16) . 3_476
C28 C31 C32 119.1(17) 3_476 3_476
C32 C32 C30 124(2) 3_476 3_476
C32 C32 C28 121(2) 3_476 3_476
C30 C32 C28 114.6(12) 3_476 3_476
C32 C32 C31 61.6(13) 3_476 .
C30 C32 C31 174(2) 3_476 .
C28 C32 C31 59.8(17) 3_476 .
C32 C32 C31 60.4(15) 3_476 3_476
C30 C32 C31 63.5(13) 3_476 3_476
C28 C32 C31 178(2) 3_476 3_476
C31 C32 C31 122.0(16) . 3_476
C32 C32 C29 175(3) 3_476 3_476
C30 C32 C29 59.5(8) 3_476 3_476
C28 C32 C29 55.9(9) 3_476 3_476
C31 C32 C29 115(2) . 3_476
C31 C32 C29 122.5(16) 3_476 3_476
C2 B3 B8 105.2(6) . .
C2 B3 C1 56.4(4) . .
B8 B3 C1 104.9(6) . .
C2 B3 B7 58.7(5) . .
B8 B3 B7 60.6(6) . .
C1 B3 B7 104.3(6) . .
C2 B3 B4 105.4(6) . .
B8 B3 B4 60.9(6) . .
C1 B3 B4 59.1(5) . .
B7 B3 B4 109.7(7) . .
C1 B4 B9 103.5(7) . .
C1 B4 B3 59.7(5) . .
B9 B4 B3 107.7(7) . .
C1 B4 B8 103.6(7) . .
B9 B4 B8 60.6(6) . .
B3 B4 B8 58.5(6) . .
C1 B4 B5 58.4(5) . .
B9 B4 B5 59.6(6) . .
B3 B4 B5 109.1(7) . .
B8 B4 B5 108.1(8) . .
C1 B5 B9 103.3(7) . .
C1 B5 B10 102.7(8) . .
B9 B5 B10 60.0(7) . .
C1 B5 B6 58.2(5) . .
B9 B5 B6 106.6(8) . .
B10 B5 B6 58.6(7) . .
C1 B5 B4 58.8(5) . .
B9 B5 B4 58.8(6) . .
B10 B5 B4 106.6(8) . .
B6 B5 B4 107.3(7) . .
C1 B6 B10 104.8(7) . .
C1 B6 B11 104.0(7) . .
B10 B6 B11 61.4(7) . .
C1 B6 C2 56.4(4) . .
B10 B6 C2 105.2(8) . .
B11 B6 C2 58.1(6) . .
C1 B6 B5 59.3(5) . .
B10 B6 B5 60.2(6) . .
B11 B6 B5 109.6(7) . .
C2 B6 B5 105.2(6) . .
C2 B7 B3 59.7(5) . .
C2 B7 B8 104.7(7) . .
B3 B7 B8 59.1(5) . .
C2 B7 B12 104.4(8) . .
B3 B7 B12 107.2(7) . .
B8 B7 B12 59.8(6) . .
C2 B7 B11 58.4(5) . .
B3 B7 B11 107.7(7) . .
B8 B7 B11 106.7(8) . .
B12 B7 B11 59.1(6) . .
B3 B8 B7 60.3(5) . .
B3 B8 B12 109.1(7) . .
B7 B8 B12 60.9(6) . .
B3 B8 B4 60.6(5) . .
B7 B8 B4 109.2(7) . .
B12 B8 B4 108.7(8) . .
B3 B8 B9 108.1(7) . .
B7 B8 B9 109.7(8) . .
B12 B8 B9 61.2(7) . .
B4 B8 B9 59.0(6) . .
B4 B9 B5 61.6(6) . .
B4 B9 B10 108.8(8) . .
B5 B9 B10 60.0(7) . .
B4 B9 B8 60.4(6) . .
B5 B9 B8 109.5(7) . .
B10 B9 B8 107.4(8) . .
B4 B9 B12 108.2(8) . .
B5 B9 B12 108.8(8) . .
B10 B9 B12 60.1(7) . .
B8 B9 B12 59.1(6) . .
B6 B10 B9 108.6(8) . .
B6 B10 B5 61.1(6) . .
B9 B10 B5 60.0(7) . .
B6 B10 B12 108.3(8) . .
B9 B10 B12 61.1(7) . .
B5 B10 B12 109.6(8) . .
B6 B10 B11 60.1(6) . .
B9 B10 B11 108.2(8) . .
B5 B10 B11 109.2(7) . .
B12 B10 B11 59.3(7) . .
C2 B11 B6 60.9(5) . .
C2 B11 B12 104.9(7) . .
B6 B11 B12 107.9(8) . .
C2 B11 B10 105.1(7) . .
B6 B11 B10 58.5(6) . .
B12 B11 B10 60.3(7) . .
C2 B11 B7 58.1(5) . .
B6 B11 B7 109.0(7) . .
B12 B11 B7 60.2(6) . .
B10 B11 B7 108.0(8) . .
B11 B12 B8 107.6(8) . .
B11 B12 B10 60.3(7) . .
B8 B12 B10 106.9(8) . .
B11 B12 B7 60.8(6) . .
B8 B12 B7 59.3(6) . .
B10 B12 B7 108.5(7) . .
B11 B12 B9 107.1(8) . .
B8 B12 B9 59.7(6) . .
B10 B12 B9 58.8(7) . .
B7 B12 B9 107.2(7) . .
C2 B13 N1 100.7(6) . .
C2 B13 Br2 113.6(6) . .
N1 B13 Br2 114.2(6) . .
C2 B13 Br1 109.7(6) . .
N1 B13 Br1 111.6(5) . .
Br2 B13 Br1 107.0(4) . .

loop_
_geom_bond_atom_site_label_1
_geom_bond_atom_site_label_2
_geom_bond_distance
_geom_bond_site_symmetry_2
N1 C11 1.326(9) .
N1 C16 1.486(9) .
N1 B13 1.629(10) .
Br1 B13 2.031(9) .
Br2 B13 1.979(9) .
C1 C11 1.556(10) .
C1 C2 1.649(9) .
C1 B6 1.715(11) .
C1 B5 1.736(12) .
C1 B4 1.744(11) .
C1 B3 1.756(11) .
C2 B13 1.604(12) .
C2 B7 1.717(12) .
C2 B11 1.725(13) .
C2 B3 1.735(11) .
C2 B6 1.774(13) .
C11 C12 1.540(10) .
C12 C13 1.556(12) .
C12 C15 1.557(12) .
C12 C14 1.599(14) .
C16 C17 1.424(10) .
C16 C21 1.422(10) .
C17 C18 1.388(11) .
C17 C25 1.527(12) .
C18 C19 1.364(12) .
C19 C20 1.392(13) .
C20 C21 1.373(11) .
C21 C22 1.525(11) .
C22 C23 1.532(12) .
C22 C24 1.545(13) .
C25 C26 1.540(15) .
C25 C27 1.576(15) .
C28 C32 1.41(4) 3_476
C28 C29 1.379(10) .
C28 C31 1.39(4) 3_476
C29 C30 1.372(10) .
C29 C32 1.522(10) 3_476
C30 C32 1.18(3) 3_476
C30 C31 1.370(10) .
C31 C32 1.385(10) .
C31 C28 1.39(4) 3_476
C31 C32 1.40(3) 3_476
C32 C32 1.35(4) 3_476
C32 C30 1.18(3) 3_476
C32 C28 1.41(4) 3_476
C32 C31 1.40(3) 3_476
C32 C29 1.522(10) 3_476
B3 B8 1.744(14) .
B3 B7 1.766(13) .
B3 B4 1.782(13) .
B4 B9 1.763(15) .
B4 B8 1.788(15) .
B4 B5 1.811(16) .
B5 B9 1.776(17) .
B5 B10 1.777(17) .
B5 B6 1.792(15) .
B6 B10 1.747(15) .
B6 B11 1.775(16) .
B7 B8 1.771(15) .
B7 B12 1.800(17) .
B7 B11 1.811(16) .
B8 B12 1.781(15) .
B8 B9 1.792(17) .
B9 B10 1.776(17) .
B9 B12 1.818(18) .
B10 B12 1.799(18) .
B10 B11 1.798(19) .
B11 B12 1.781(16) .
